data_2019404
loop_
_publ_author_name
'Garay, Alexander'
'Abon\'ia, Rodrigo'
'Cobo, Justo'
'Glidewell, Christopher'

_publ_section_title
;
 Comparison of <i>N</i>-(3,4,5-trimethoxybenzylidene)naphthalen-1-amine
 and its reduction product
 <i>N</i>-(3,4,5-trimethoxybenzyl)naphthalen-1-amine
;
_journal_coeditor_code SF3215
_journal_issue 2
_journal_name_full 'Acta Crystallographica Section C'
_journal_page_first 210
_journal_page_last 215
_journal_paper_doi 10.1107/S2053229613034839
_journal_volume 70
_journal_year 2014
_chemical_formula_iupac 'C20 H19 N O3'
_chemical_formula_moiety 'C20 H19 N O3'
_chemical_formula_sum 'C20 H19 N O3'
_chemical_formula_weight 321.36
_chemical_name_systematic
;
(<i>E</i>)-<i>N</i>-(3,4,5-trimethoxybenzylidene)naphthalen-1-amine
;
_space_group_IT_number 14
_symmetry_cell_setting monoclinic
_symmetry_space_group_name_Hall '-P 2yn'
_symmetry_space_group_name_H-M 'P 1 21/n 1'
_atom_sites_solution_hydrogens geom
_atom_sites_solution_primary direct
_atom_sites_solution_secondary difmap
_cell_angle_alpha 90.00
_cell_angle_beta 93.846(8)
_cell_angle_gamma 90.00
_cell_formula_units_Z 4
_cell_length_a 8.9697(11)
_cell_length_b 9.3300(9)
_cell_length_c 19.9254(12)
_cell_measurement_reflns_used 3821
_cell_measurement_temperature 120(2)
_cell_measurement_theta_max 27.50
_cell_measurement_theta_min 2.76
_cell_volume 1663.7(3)
_computing_cell_refinement 'DIRAX/LSQ (Duisenberg <i>et al.</i>, 2000)'
_computing_data_collection 'COLLECT (Nonius, 1999)'
_computing_data_reduction 'EVALCCD (Duisenberg <i>et al.</i>, 2003)'
_computing_molecular_graphics 'PLATON (Spek, 2009)'
_computing_publication_material
;
SHELXL97 (Sheldrick, 2008) and PLATON (Spek, 2009)
;
_computing_structure_refinement 'SHELXL97 (Sheldrick, 2008)'
_computing_structure_solution 'SIR2004 (Burla <i>et al.</i>, 2005)'
_diffrn_ambient_temperature 120(2)
_diffrn_detector_area_resol_mean 9.091
_diffrn_measured_fraction_theta_full 0.999
_diffrn_measured_fraction_theta_max 0.999
_diffrn_measurement_device_type 'Bruker Nonius KappaCCD area-detector'
_diffrn_measurement_method '\f and \w'
_diffrn_radiation_monochromator graphite
_diffrn_radiation_source 'Bruker Nonius FR591 rotating anode'
_diffrn_radiation_type 'Mo K\a'
_diffrn_radiation_wavelength 0.71073
_diffrn_reflns_av_R_equivalents 0.0697
_diffrn_reflns_av_sigmaI/netI 0.0645
_diffrn_reflns_limit_h_max 11
_diffrn_reflns_limit_h_min -11
_diffrn_reflns_limit_k_max 12
_diffrn_reflns_limit_k_min -12
_diffrn_reflns_limit_l_max 25
_diffrn_reflns_limit_l_min -25
_diffrn_reflns_number 23021
_diffrn_reflns_theta_full 27.50
_diffrn_reflns_theta_max 27.50
_diffrn_reflns_theta_min 2.99
_diffrn_standards_decay_% 0
_diffrn_standards_interval_count 0
_diffrn_standards_interval_time 0
_diffrn_standards_number 0
_exptl_absorpt_coefficient_mu 0.086
_exptl_absorpt_correction_T_max 0.983
_exptl_absorpt_correction_T_min 0.958
_exptl_absorpt_correction_type multi-scan
_exptl_absorpt_process_details '(SADABS; Sheldrick, 2003)'
_exptl_crystal_colour brown
_exptl_crystal_density_diffrn 1.283
_exptl_crystal_density_method 'not measured'
_exptl_crystal_description block
_exptl_crystal_F_000 680
_exptl_crystal_size_max 0.29
_exptl_crystal_size_mid 0.28
_exptl_crystal_size_min 0.20
_refine_diff_density_max 0.288
_refine_diff_density_min -0.282
_refine_ls_extinction_method none
_refine_ls_goodness_of_fit_ref 1.024
_refine_ls_hydrogen_treatment constr
_refine_ls_matrix_type full
_refine_ls_number_parameters 220
_refine_ls_number_reflns 3820
_refine_ls_number_restraints 0
_refine_ls_restrained_S_all 1.024
_refine_ls_R_factor_all 0.1286
_refine_ls_R_factor_gt 0.0601
_refine_ls_shift/su_max 0.001
_refine_ls_shift/su_mean 0.000
_refine_ls_structure_factor_coef Fsqd
_refine_ls_weighting_details 'w = 1/[\s^2^(Fo^2^)+(0.0849P)^2^+0.2545P] where P=(Fo^2^+2Fc^2^)/3'
_refine_ls_weighting_scheme calc
_refine_ls_wR_factor_gt 0.1356
_refine_ls_wR_factor_ref 0.1703
_reflns_number_gt 2117
_reflns_number_total 3820
_reflns_threshold_expression I>2\s(I)
_cod_data_source_file sf3215sup1.cif
_cod_data_source_block I
_cod_original_cell_volume 1663.8(3)
_cod_original_sg_symbol_H-M 'P 21/n'
_cod_database_code 2019404

loop_
_symmetry_equiv_pos_as_xyz
'x, y, z'
'-x+1/2, y+1/2, -z+1/2'
'-x, -y, -z'
'x-1/2, -y-1/2, z-1/2'

loop_
_atom_site_type_symbol
_atom_site_label
_atom_site_fract_x
_atom_site_fract_y
_atom_site_fract_z
_atom_site_U_iso_or_equiv
_atom_site_adp_type
_atom_site_calc_flag
_atom_site_refinement_flags
_atom_site_occupancy
_atom_site_symmetry_multiplicity
C C1 0.7281(2) 0.3879(2) 0.36376(11) 0.0296(5) Uani d . 1 1
C C2 0.8085(3) 0.3861(3) 0.30740(11) 0.0351(6) Uani d . 1 1
H H2 0.7822 0.3210 0.2719 0.042 Uiso calc R 1 1
C C3 0.9295(3) 0.4804(3) 0.30213(12) 0.0410(6) Uani d . 1 1
H H3 0.9846 0.4779 0.2630 0.049 Uiso calc R 1 1
C C4 0.9690(3) 0.5751(3) 0.35213(13) 0.0407(6) Uani d . 1 1
H H4 1.0496 0.6394 0.3471 0.049 Uiso calc R 1 1
C C5 0.9314(3) 0.6740(3) 0.46483(13) 0.0406(6) Uani d . 1 1
H H5 1.0125 0.7382 0.4608 0.049 Uiso calc R 1 1
C C6 0.8559(3) 0.6750(3) 0.52169(13) 0.0423(6) Uani d . 1 1
H H6 0.8852 0.7391 0.5572 0.051 Uiso calc R 1 1
C C7 0.7341(3) 0.5814(3) 0.52824(12) 0.0384(6) Uani d . 1 1
H H7 0.6812 0.5837 0.5680 0.046 Uiso calc R 1 1
C C8 0.6916(2) 0.4873(2) 0.47775(11) 0.0318(6) Uani d . 1 1
H H8 0.6096 0.4246 0.4827 0.038 Uiso calc R 1 1
C C9 0.7695(2) 0.4829(2) 0.41803(11) 0.0288(5) Uani d . 1 1
C C10 0.8910(2) 0.5786(2) 0.41162(12) 0.0327(6) Uani d . 1 1
N N1 0.6048(2) 0.2945(2) 0.37165(9) 0.0302(5) Uani d . 1 1
C C17 0.5076(2) 0.2825(2) 0.32196(10) 0.0286(5) Uani d . 1 1
H H17 0.5211 0.3358 0.2822 0.034 Uiso calc R 1 1
C C11 0.3764(2) 0.1899(2) 0.32425(10) 0.0281(5) Uani d . 1 1
C C12 0.3613(2) 0.0951(2) 0.37753(10) 0.0286(5) Uani d . 1 1
H H12 0.4385 0.0872 0.4124 0.034 Uiso calc R 1 1
C C13 0.2336(2) 0.0129(2) 0.37929(10) 0.0276(5) Uani d . 1 1
C C14 0.1200(2) 0.0237(2) 0.32800(10) 0.0273(5) Uani d . 1 1
C C15 0.1357(2) 0.1180(2) 0.27449(10) 0.0284(5) Uani d . 1 1
C C16 0.2646(2) 0.2006(2) 0.27254(10) 0.0280(5) Uani d . 1 1
H H16 0.2762 0.2642 0.2360 0.034 Uiso calc R 1 1
O O13 0.20582(17) -0.08364(17) 0.42864(7) 0.0352(4) Uani d . 1 1
C C23 0.3156(3) -0.0947(3) 0.48375(11) 0.0377(6) Uani d . 1 1
H H23A 0.4111 -0.1250 0.4671 0.057 Uiso calc R 1 1
H H23B 0.2831 -0.1654 0.5161 0.057 Uiso calc R 1 1
H H23C 0.3281 -0.0012 0.5059 0.057 Uiso calc R 1 1
O O14 -0.00403(17) -0.06360(17) 0.32899(7) 0.0331(4) Uani d . 1 1
C C24 -0.1241(3) -0.0034(3) 0.36338(14) 0.0489(7) Uani d . 1 1
H H24A -0.0885 0.0213 0.4095 0.073 Uiso calc R 1 1
H H24B -0.2053 -0.0734 0.3644 0.073 Uiso calc R 1 1
H H24C -0.1607 0.0832 0.3398 0.073 Uiso calc R 1 1
O O15 0.01854(16) 0.12059(17) 0.22703(7) 0.0355(4) Uani d . 1 1
C C25 0.0380(3) 0.1994(3) 0.16682(11) 0.0423(7) Uani d . 1 1
H H25A 0.0487 0.3016 0.1776 0.064 Uiso calc R 1 1
H H25B -0.0493 0.1853 0.1352 0.064 Uiso calc R 1 1
H H25C 0.1278 0.1655 0.1464 0.064 Uiso calc R 1 1

loop_
_atom_site_aniso_label
_atom_site_aniso_U_11
_atom_site_aniso_U_22
_atom_site_aniso_U_33
_atom_site_aniso_U_12
_atom_site_aniso_U_13
_atom_site_aniso_U_23
C1 0.0279(12) 0.0276(13) 0.0333(13) -0.0027(10) 0.0012(10) 0.0049(10)
C2 0.0367(14) 0.0343(14) 0.0349(13) -0.0023(11) 0.0059(11) 0.0018(10)
C3 0.0388(15) 0.0436(16) 0.0423(15) -0.0041(12) 0.0147(11) 0.0043(12)
C4 0.0340(14) 0.0348(14) 0.0540(16) -0.0046(11) 0.0082(12) 0.0055(12)
C5 0.0330(14) 0.0324(14) 0.0565(17) -0.0066(11) 0.0037(12) -0.0011(12)
C6 0.0365(14) 0.0354(15) 0.0543(17) -0.0040(12) -0.0015(12) -0.0138(12)
C7 0.0327(14) 0.0397(15) 0.0434(15) 0.0005(12) 0.0056(11) -0.0067(11)
C8 0.0260(12) 0.0300(14) 0.0393(14) 0.0006(10) 0.0023(10) -0.0016(10)
C9 0.0236(12) 0.0271(13) 0.0356(13) 0.0006(10) 0.0011(10) 0.0046(10)
C10 0.0274(13) 0.0279(13) 0.0428(14) -0.0027(10) 0.0019(10) 0.0023(11)
N1 0.0309(10) 0.0294(11) 0.0306(10) -0.0049(9) 0.0039(8) -0.0005(8)
C17 0.0341(13) 0.0264(13) 0.0258(12) -0.0003(10) 0.0062(10) -0.0003(9)
C11 0.0307(13) 0.0269(12) 0.0272(12) -0.0019(10) 0.0057(9) -0.0050(9)
C12 0.0297(12) 0.0292(13) 0.0267(12) -0.0020(10) 0.0004(9) -0.0018(9)
C13 0.0328(13) 0.0252(12) 0.0250(12) -0.0018(10) 0.0037(10) -0.0009(9)
C14 0.0304(13) 0.0250(12) 0.0268(12) -0.0033(10) 0.0039(9) -0.0036(9)
C15 0.0316(13) 0.0287(13) 0.0248(12) -0.0011(10) 0.0016(9) -0.0050(9)
C16 0.0341(13) 0.0250(12) 0.0254(12) -0.0026(10) 0.0058(9) 0.0002(9)
O13 0.0359(9) 0.0391(10) 0.0300(9) -0.0100(8) -0.0018(7) 0.0084(7)
C23 0.0414(14) 0.0425(16) 0.0285(13) -0.0058(12) -0.0029(10) 0.0091(11)
O14 0.0320(9) 0.0347(10) 0.0327(9) -0.0064(7) 0.0029(7) -0.0014(7)
C24 0.0373(15) 0.0496(18) 0.0614(18) -0.0045(13) 0.0163(13) -0.0060(13)
O15 0.0356(9) 0.0386(10) 0.0313(9) -0.0059(8) -0.0049(7) 0.0038(7)
C25 0.0469(16) 0.0467(16) 0.0318(14) -0.0095(13) -0.0089(11) 0.0077(11)

loop_
_atom_type_symbol
_atom_type_description
_atom_type_scat_dispersion_real
_atom_type_scat_dispersion_imag
_atom_type_scat_source
C C 0.0033 0.0016 'International Tables Vol C Tables 4.2.6.8 and 6.1.1.4'
H H 0.0000 0.0000 'International Tables Vol C Tables 4.2.6.8 and 6.1.1.4'
N N 0.0061 0.0033 'International Tables Vol C Tables 4.2.6.8 and 6.1.1.4'
O O 0.0106 0.0060 'International Tables Vol C Tables 4.2.6.8 and 6.1.1.4'

loop_
_geom_angle_atom_site_label_1
_geom_angle_atom_site_label_2
_geom_angle_atom_site_label_3
_geom_angle
_geom_angle_publ_flag
C2 C1 N1 122.4(2) ?
C2 C1 C9 120.2(2) ?
N1 C1 C9 117.40(19) ?
C1 C2 C3 120.2(2) ?
C1 C2 H2 119.9 ?
C3 C2 H2 119.9 ?
C4 C3 C2 121.0(2) ?
C4 C3 H3 119.5 ?
C2 C3 H3 119.5 ?
C3 C4 C10 120.6(2) ?
C3 C4 H4 119.7 ?
C10 C4 H4 119.7 ?
C6 C5 C10 120.9(2) ?
C6 C5 H5 119.6 ?
C10 C5 H5 119.6 ?
C5 C6 C7 120.3(2) ?
C5 C6 H6 119.8 ?
C7 C6 H6 119.8 ?
C8 C7 C6 120.5(2) ?
C8 C7 H7 119.7 ?
C6 C7 H7 119.7 ?
C7 C8 C9 120.3(2) ?
C7 C8 H8 119.8 ?
C9 C8 H8 119.8 ?
C8 C9 C10 118.7(2) ?
C8 C9 C1 122.3(2) ?
C10 C9 C1 118.9(2) ?
C5 C10 C4 121.8(2) ?
C5 C10 C9 119.2(2) ?
C4 C10 C9 119.0(2) ?
C1 N1 C17 117.48(18) y
N1 C17 C11 122.34(19) y
N1 C17 H17 118.8 ?
C11 C17 H17 118.8 ?
C16 C11 C12 120.4(2) ?
C16 C11 C17 118.38(19) ?
C12 C11 C17 121.17(19) ?
C13 C12 C11 119.62(19) ?
C13 C12 H12 120.2 ?
C11 C12 H12 120.2 ?
O13 C13 C12 125.09(19) y
O13 C13 C14 114.47(19) y
C12 C13 C14 120.4(2) ?
O14 C14 C13 119.71(19) y
O14 C14 C15 120.35(18) y
C15 C14 C13 119.9(2) ?
O15 C15 C14 115.33(19) y
O15 C15 C16 124.92(19) y
C16 C15 C14 119.76(19) ?
C15 C16 C11 119.9(2) ?
C15 C16 H16 120.1 ?
C11 C16 H16 120.1 ?
C13 O13 C23 116.76(17) ?
O13 C23 H23A 109.5 ?
O13 C23 H23B 109.5 ?
H23A C23 H23B 109.5 ?
O13 C23 H23C 109.5 ?
H23A C23 H23C 109.5 ?
H23B C23 H23C 109.5 ?
C14 O14 C24 114.13(17) ?
O14 C24 H24A 109.5 ?
O14 C24 H24B 109.5 ?
H24A C24 H24B 109.5 ?
O14 C24 H24C 109.5 ?
H24A C24 H24C 109.5 ?
H24B C24 H24C 109.5 ?
C15 O15 C25 117.36(17) ?
O15 C25 H25A 109.5 ?
O15 C25 H25B 109.5 ?
H25A C25 H25B 109.5 ?
O15 C25 H25C 109.5 ?
H25A C25 H25C 109.5 ?
H25B C25 H25C 109.5 ?

loop_
_geom_bond_atom_site_label_1
_geom_bond_atom_site_label_2
_geom_bond_distance
_geom_bond_publ_flag
C1 C2 1.374(3) ?
C1 N1 1.425(3) ?
C1 C9 1.428(3) ?
C2 C3 1.407(3) ?
C2 H2 0.9500 ?
C3 C4 1.361(3) ?
C3 H3 0.9500 ?
C4 C10 1.417(3) ?
C4 H4 0.9500 ?
C5 C6 1.358(3) ?
C5 C10 1.412(3) ?
C5 H5 0.9500 ?
C6 C7 1.412(3) ?
C6 H6 0.9500 ?
C7 C8 1.370(3) ?
C7 H7 0.9500 ?
C8 C9 1.420(3) ?
C8 H8 0.9500 ?
C9 C10 1.421(3) ?
N1 C17 1.280(2) y
C17 C11 1.463(3) ?
C17 H17 0.9500 ?
C11 C16 1.393(3) ?
C11 C12 1.395(3) ?
C12 C13 1.381(3) ?
C12 H12 0.9500 ?
C13 O13 1.368(2) ?
C13 C14 1.398(3) ?
C14 O14 1.380(2) ?
C14 C15 1.396(3) ?
C15 O15 1.366(2) ?
C15 C16 1.392(3) ?
C16 H16 0.9500 ?
O13 C23 1.429(2) ?
C23 H23A 0.9800 ?
C23 H23B 0.9800 ?
C23 H23C 0.9800 ?
O14 C24 1.429(3) ?
C24 H24A 0.9800 ?
C24 H24B 0.9800 ?
C24 H24C 0.9800 ?
O15 C25 1.428(3) ?
C25 H25A 0.9800 ?
C25 H25B 0.9800 ?
C25 H25C 0.9800 ?

loop_
_geom_hbond_atom_site_label_D
_geom_hbond_atom_site_label_H
_geom_hbond_atom_site_label_A
_geom_hbond_site_symmetry_A
_geom_hbond_distance_DH
_geom_hbond_distance_HA
_geom_hbond_distance_DA
_geom_hbond_angle_DHA
_geom_hbond_publ_flag
C5 H5 O13 1_665 0.95 2.52 3.454(3) 169 y
C17 H17 O14 2_555 0.95 2.40 3.331(2) 166 y

loop_
_geom_torsion_atom_site_label_1
_geom_torsion_atom_site_label_2
_geom_torsion_atom_site_label_3
_geom_torsion_atom_site_label_4
_geom_torsion
_geom_torsion_publ_flag
N1 C1 C2 C3 -179.9(2) ?
C9 C1 C2 C3 -1.6(3) ?
C1 C2 C3 C4 -0.3(4) ?
C2 C3 C4 C10 1.5(4) ?
C10 C5 C6 C7 -0.7(4) ?
C5 C6 C7 C8 0.7(4) ?
C6 C7 C8 C9 -0.1(4) ?
C7 C8 C9 C10 -0.5(3) ?
C7 C8 C9 C1 -179.2(2) ?
C2 C1 C9 C8 -179.0(2) ?
N1 C1 C9 C8 -0.7(3) ?
C2 C1 C9 C10 2.3(3) ?
N1 C1 C9 C10 -179.38(19) ?
C6 C5 C10 C4 -179.5(2) ?
C6 C5 C10 C9 0.0(4) ?
C3 C4 C10 C5 178.8(2) ?
C3 C4 C10 C9 -0.8(4) ?
C8 C9 C10 C5 0.6(3) ?
C1 C9 C10 C5 179.3(2) ?
C8 C9 C10 C4 -179.9(2) ?
C1 C9 C10 C4 -1.1(3) ?
C2 C1 N1 C17 -46.8(3) y
C9 C1 N1 C17 134.9(2) ?
C1 N1 C17 C11 179.99(19) y
N1 C17 C11 C16 169.9(2) ?
N1 C17 C11 C12 -8.7(3) y
C16 C11 C12 C13 -0.8(3) ?
C17 C11 C12 C13 177.7(2) ?
C11 C12 C13 O13 179.9(2) ?
C11 C12 C13 C14 0.2(3) ?
O13 C13 C14 O14 -2.5(3) ?
C12 C13 C14 O14 177.21(19) ?
O13 C13 C14 C15 -179.58(19) ?
C12 C13 C14 C15 0.2(3) ?
O14 C14 C15 O15 3.0(3) ?
C13 C14 C15 O15 180.00(19) ?
O14 C14 C15 C16 -176.99(19) ?
C13 C14 C15 C16 0.0(3) ?
O15 C15 C16 C11 179.4(2) ?
C14 C15 C16 C11 -0.6(3) ?
C12 C11 C16 C15 1.0(3) ?
C17 C11 C16 C15 -177.53(19) ?
C12 C13 O13 C23 2.8(3) y
C14 C13 O13 C23 -177.49(19) ?
C15 C14 O14 C24 -92.2(2) ?
C13 C14 O14 C24 90.8(2) y
C16 C15 O15 C25 8.6(3) y
C14 C15 O15 C25 -171.3(2) ?
